data_4069349
loop_
_publ_author_name
'Weitershaus, Katharina'
'Wadepohl, Hubert'
'Gade, Lutz H.'

_publ_section_title
;
 Titanium Hydrazinediido Half-Sandwich Complexes: Highly Active Catalysts
 for the Hydrohydrazination of Terminal Alkynes at Ambient Temperature
;
_journal_issue 12
_journal_name_full Organometallics
_journal_page_first 3381
_journal_paper_doi 10.1021/om900155t
_journal_volume 28
_journal_year 2009
_chemical_formula_sum 'C31 H46 N6 Ti'
_chemical_formula_weight 550.64
_chemical_properties_physical air-sensitive
_space_group_IT_number 2
_symmetry_cell_setting triclinic
_symmetry_Int_Tables_number 2
_symmetry_space_group_name_Hall '-P 1'
_symmetry_space_group_name_H-M 'P -1'
_atom_sites_solution_hydrogens geom
_atom_sites_solution_primary heavy
_atom_sites_solution_secondary difmap
_audit_block_code ga_kw23
_audit_creation_method SHELXL-97
_cell_angle_alpha 89.894(2)
_cell_angle_beta 88.023(2)
_cell_angle_gamma 66.001(2)
_cell_formula_units_Z 2
_cell_length_a 11.1384(13)
_cell_length_b 11.9027(14)
_cell_length_c 12.5326(15)
_cell_measurement_temperature 100(2)
_cell_volume 1516.9(3)
_computing_cell_refinement
;
SAINT (Bruker AXS, 1997-2008). Includes estimated systematic errors
 from Monte Carlo simulations.
;
_computing_data_collection 'SMART (Bruker AXS, 1997-2003)'
_computing_data_reduction 'SAINT (Bruker AXS, 1997-2008)'
_computing_molecular_graphics 'PLATON (Spek, 1980-2008)'
_computing_publication_material 'SHELXL-97 (Sheldrick, 1997)'
_computing_structure_refinement 'SHELXL-97 (Sheldrick, 1997)'
_computing_structure_solution 'DIRDIF (Beurskens et al., 1999-2008)'
_diffrn_ambient_temperature 100(2)
_diffrn_measured_fraction_theta_full 0.997
_diffrn_measured_fraction_theta_max 0.997
_diffrn_measurement_device_type 'CCD area detector (Bruker AXS Smart 1000)'
_diffrn_measurement_method '\f- and \w-scans'
_diffrn_radiation_monochromator graphite
_diffrn_radiation_probe x-ray
_diffrn_radiation_type MoK\a
_diffrn_radiation_wavelength 0.71073
_diffrn_reflns_av_R_equivalents 0.0546
_diffrn_reflns_av_sigmaI/netI 0.0541
_diffrn_reflns_limit_h_max 15
_diffrn_reflns_limit_h_min -15
_diffrn_reflns_limit_k_max 16
_diffrn_reflns_limit_k_min -16
_diffrn_reflns_limit_l_max 17
_diffrn_reflns_limit_l_min 0
_diffrn_reflns_number 35412
_diffrn_reflns_theta_full 30.03
_diffrn_reflns_theta_max 30.03
_diffrn_reflns_theta_min 1.63
_diffrn_source 'fine-focus sealed tube'
_exptl_absorpt_coefficient_mu 0.312
_exptl_absorpt_correction_T_max 0.7464
_exptl_absorpt_correction_T_min 0.6908
_exptl_absorpt_correction_type multi-scan
_exptl_absorpt_process_details
;
multi-scan from symmetry-related measurements (Blessing 1995)
SADABS (Sheldrick & Bruker AXS, 2004-2008)
;
_exptl_crystal_colour orange
_exptl_crystal_density_diffrn 1.206
_exptl_crystal_density_method 'not measured'
_exptl_crystal_description block
_exptl_crystal_F_000 592
_exptl_crystal_size_max 0.15
_exptl_crystal_size_mid 0.14
_exptl_crystal_size_min 0.13
_refine_diff_density_max 0.429
_refine_diff_density_min -0.382
_refine_diff_density_rms 0.073
_refine_ls_abs_structure_details 'Flack H D (1983), Acta Cryst. A39, 876-881'
_refine_ls_extinction_method none
_refine_ls_goodness_of_fit_ref 1.031
_refine_ls_hydrogen_treatment constr
_refine_ls_matrix_type full
_refine_ls_number_parameters 354
_refine_ls_number_reflns 8860
_refine_ls_number_restraints 0
_refine_ls_restrained_S_all 1.031
_refine_ls_R_factor_all 0.0855
_refine_ls_R_factor_gt 0.0456
_refine_ls_shift/su_max 0.000
_refine_ls_shift/su_mean 0.000
_refine_ls_structure_factor_coef Fsqd
_refine_ls_weighting_details 'calc w=1/[\s^2^(Fo^2^)+(0.0457P)^2^+1.2276P] where P=(Fo^2^+2Fc^2^)/3'
_refine_ls_weighting_scheme calc
_refine_ls_wR_factor_gt 0.1017
_refine_ls_wR_factor_ref 0.1254
_reflns_number_gt 6105
_reflns_number_total 8860
_reflns_threshold_expression >2sigma(I)
_cod_data_source_file om900155t_si_001.cif
_cod_data_source_block complex_3
_cod_database_code 4069349
_audit_block_refno 804

loop_
_symmetry_equiv_pos_as_xyz
'x, y, z'
'-x, -y, -z'

loop_
_atom_site_label
_atom_site_type_symbol
_atom_site_fract_x
_atom_site_fract_y
_atom_site_fract_z
_atom_site_U_iso_or_equiv
_atom_site_adp_type
_atom_site_occupancy
_atom_site_symmetry_multiplicity
_atom_site_calc_flag
_atom_site_refinement_flags
C1 C 0.02203(17) 0.04334(17) 0.17387(14) 0.0167(3) Uani 1 1 d .
C2 C -0.11591(19) 0.04867(19) 0.17004(17) 0.0228(4) Uani 1 1 d .
H2A H -0.1396 0.0398 0.0961 0.027 Uiso 1 1 calc R
H2B H -0.1818 0.1261 0.2021 0.027 Uiso 1 1 calc R
C3 C -0.10272(19) -0.06284(19) 0.23765(17) 0.0240(4) Uani 1 1 d .
H3A H -0.1262 -0.0392 0.3137 0.029 Uiso 1 1 calc R
H3B H -0.1590 -0.1026 0.2116 0.029 Uiso 1 1 calc R
C4 C 0.04324(19) -0.14754(18) 0.22209(16) 0.0203(4) Uani 1 1 d .
H4A H 0.0766 -0.1958 0.2872 0.024 Uiso 1 1 calc R
H4B H 0.0572 -0.2051 0.1614 0.024 Uiso 1 1 calc R
C5 C -0.01268(18) 0.25176(17) 0.13897(15) 0.0182(4) Uani 1 1 d .
C6 C 0.01275(19) 0.34594(18) 0.18591(16) 0.0219(4) Uani 1 1 d .
H6 H 0.0794 0.3259 0.2368 0.026 Uiso 1 1 calc R
C7 C -0.0575(2) 0.46829(19) 0.15966(17) 0.0248(4) Uani 1 1 d .
C8 C -0.1566(2) 0.49766(19) 0.08680(17) 0.0262(4) Uani 1 1 d .
H8 H -0.2057 0.5813 0.0694 0.031 Uiso 1 1 calc R
C9 C -0.18493(19) 0.40662(19) 0.03903(16) 0.0240(4) Uani 1 1 d .
C11 C -0.0251(2) 0.5679(2) 0.2080(2) 0.0355(5) Uani 1 1 d .
H11A H 0.0065 0.6073 0.1516 0.053 Uiso 1 1 calc R
H11B H 0.0434 0.5318 0.2601 0.053 Uiso 1 1 calc R
H11C H -0.1042 0.6293 0.2437 0.053 Uiso 1 1 calc R
C12 C -0.2928(2) 0.4392(2) -0.0402(2) 0.0343(5) Uani 1 1 d .
H12A H -0.3308 0.5282 -0.0516 0.051 Uiso 1 1 calc R
H12B H -0.3614 0.4142 -0.0124 0.051 Uiso 1 1 calc R
H12C H -0.2562 0.3963 -0.1082 0.051 Uiso 1 1 calc R
C13 C 0.1831(3) 0.2705(2) 0.48499(19) 0.0350(5) Uani 1 1 d .
H13A H 0.2792 0.2366 0.4771 0.052 Uiso 1 1 calc R
H13B H 0.1557 0.3038 0.5575 0.052 Uiso 1 1 calc R
H13C H 0.1448 0.3363 0.4333 0.052 Uiso 1 1 calc R
C14 C -0.0048(2) 0.2191(2) 0.47721(19) 0.0345(5) Uani 1 1 d .
H14A H -0.0452 0.2789 0.4212 0.052 Uiso 1 1 calc R
H14B H -0.0342 0.2588 0.5474 0.052 Uiso 1 1 calc R
H14C H -0.0309 0.1502 0.4707 0.052 Uiso 1 1 calc R
C15 C 0.30445(18) -0.12915(18) 0.46955(15) 0.0188(4) Uani 1 1 d .
H15 H 0.2950 -0.0510 0.4956 0.023 Uiso 1 1 calc R
C16 C 0.32378(19) -0.22104(18) 0.54258(15) 0.0206(4) Uani 1 1 d .
H16 H 0.3298 -0.2057 0.6161 0.025 Uiso 1 1 calc R
C17 C 0.33453(18) -0.33704(18) 0.50875(15) 0.0203(4) Uani 1 1 d .
C18 C 0.33286(18) -0.35313(18) 0.39732(16) 0.0206(4) Uani 1 1 d .
H18 H 0.3436 -0.4306 0.3686 0.025 Uiso 1 1 calc R
C19 C 0.31569(18) -0.25650(18) 0.33054(15) 0.0196(4) Uani 1 1 d .
H19 H 0.3162 -0.2707 0.2559 0.023 Uiso 1 1 calc R
C20 C 0.3404(2) -0.4065(2) 0.69249(17) 0.0330(5) Uani 1 1 d .
H20A H 0.4018 -0.3696 0.7094 0.050 Uiso 1 1 calc R
H20B H 0.3647 -0.4846 0.7300 0.050 Uiso 1 1 calc R
H20C H 0.2509 -0.3504 0.7152 0.050 Uiso 1 1 calc R
C21 C 0.3209(2) -0.53274(19) 0.5421(2) 0.0309(5) Uani 1 1 d .
H21A H 0.2382 -0.5030 0.5044 0.046 Uiso 1 1 calc R
H21B H 0.3145 -0.5809 0.6038 0.046 Uiso 1 1 calc R
H21C H 0.3931 -0.5846 0.4937 0.046 Uiso 1 1 calc R
C22 C 0.34845(18) 0.06190(18) 0.09706(15) 0.0188(4) Uani 1 1 d .
C23 C 0.38326(19) 0.11102(18) 0.18774(15) 0.0207(4) Uani 1 1 d .
C24 C 0.45911(18) 0.0112(2) 0.25219(15) 0.0214(4) Uani 1 1 d .
C25 C 0.47224(18) -0.09885(18) 0.20030(15) 0.0200(4) Uani 1 1 d .
C26 C 0.40227(18) -0.06766(17) 0.10491(14) 0.0183(4) Uani 1 1 d .
C27 C 0.2762(2) 0.1315(2) 0.00270(17) 0.0289(5) Uani 1 1 d .
H27A H 0.2398 0.2200 0.0186 0.043 Uiso 1 1 calc R
H27B H 0.2046 0.1069 -0.0126 0.043 Uiso 1 1 calc R
H27C H 0.3371 0.1132 -0.0596 0.043 Uiso 1 1 calc R
C28 C 0.3602(2) 0.2431(2) 0.2073(2) 0.0334(5) Uani 1 1 d .
H28A H 0.4421 0.2533 0.1928 0.050 Uiso 1 1 calc R
H28B H 0.3308 0.2658 0.2818 0.050 Uiso 1 1 calc R
H28C H 0.2925 0.2962 0.1600 0.050 Uiso 1 1 calc R
C29 C 0.5268(2) 0.0185(3) 0.35142(17) 0.0359(6) Uani 1 1 d .
H29A H 0.6181 0.0044 0.3331 0.054 Uiso 1 1 calc R
H29B H 0.5254 -0.0442 0.4016 0.054 Uiso 1 1 calc R
H29C H 0.4812 0.1002 0.3845 0.054 Uiso 1 1 calc R
C30 C 0.5620(2) -0.2252(2) 0.23442(19) 0.0316(5) Uani 1 1 d .
H30A H 0.5396 -0.2865 0.1980 0.047 Uiso 1 1 calc R
H30B H 0.5518 -0.2322 0.3118 0.047 Uiso 1 1 calc R
H30C H 0.6533 -0.2396 0.2157 0.047 Uiso 1 1 calc R
C31 C 0.3931(2) -0.1546(2) 0.02309(17) 0.0273(4) Uani 1 1 d .
H31A H 0.4648 -0.2358 0.0314 0.041 Uiso 1 1 calc R
H31B H 0.3999 -0.1239 -0.0485 0.041 Uiso 1 1 calc R
H31C H 0.3085 -0.1612 0.0326 0.041 Uiso 1 1 calc R
C10 C -0.11200(18) 0.28400(18) 0.06452(15) 0.0205(4) Uani 1 1 d .
H10 H -0.1299 0.2213 0.0309 0.025 Uiso 1 1 calc R
N1 N 0.06675(15) 0.13011(14) 0.16358(12) 0.0180(3) Uani 1 1 d .
N2 N 0.11031(15) -0.06604(14) 0.20037(12) 0.0180(3) Uani 1 1 d .
N3 N 0.18286(15) 0.11368(14) 0.36997(12) 0.0184(3) Uani 1 1 d .
N4 N 0.13794(17) 0.17370(16) 0.46574(13) 0.0233(3) Uani 1 1 d .
N5 N 0.29814(15) -0.14305(14) 0.36363(12) 0.0176(3) Uani 1 1 d .
N6 N 0.34597(17) -0.42870(16) 0.57806(14) 0.0246(4) Uani 1 1 d .
Ti Ti 0.24050(3) 0.02073(3) 0.25689(3) 0.01511(8) Uani 1 1 d .

loop_
_atom_site_aniso_label
_atom_site_aniso_U_11
_atom_site_aniso_U_22
_atom_site_aniso_U_33
_atom_site_aniso_U_23
_atom_site_aniso_U_13
_atom_site_aniso_U_12
C1 0.0156(8) 0.0205(9) 0.0145(8) 0.0008(7) 0.0006(6) -0.0078(7)
C2 0.0171(9) 0.0242(10) 0.0286(10) 0.0051(8) -0.0020(7) -0.0098(8)
C3 0.0207(9) 0.0278(11) 0.0268(10) 0.0068(8) -0.0010(8) -0.0131(8)
C4 0.0207(9) 0.0196(9) 0.0220(9) 0.0022(7) -0.0002(7) -0.0097(8)
C5 0.0165(8) 0.0172(9) 0.0196(9) 0.0016(7) 0.0038(7) -0.0058(7)
C6 0.0205(9) 0.0231(10) 0.0225(9) -0.0001(7) 0.0024(7) -0.0096(8)
C7 0.0257(10) 0.0207(10) 0.0283(10) -0.0026(8) 0.0077(8) -0.0103(8)
C8 0.0242(10) 0.0167(9) 0.0323(11) 0.0041(8) 0.0071(8) -0.0037(8)
C9 0.0207(9) 0.0222(10) 0.0251(10) 0.0057(8) 0.0026(7) -0.0047(8)
C11 0.0400(13) 0.0221(11) 0.0453(14) -0.0063(10) 0.0057(11) -0.0143(10)
C12 0.0289(11) 0.0281(12) 0.0419(13) 0.0127(10) -0.0099(10) -0.0069(9)
C13 0.0429(13) 0.0371(13) 0.0282(11) -0.0108(10) 0.0040(10) -0.0199(11)
C14 0.0234(11) 0.0439(14) 0.0288(11) -0.0010(10) 0.0084(8) -0.0069(10)
C15 0.0170(8) 0.0197(9) 0.0196(9) 0.0017(7) -0.0013(7) -0.0074(7)
C16 0.0207(9) 0.0247(10) 0.0174(9) 0.0023(7) -0.0012(7) -0.0100(8)
C17 0.0134(8) 0.0213(9) 0.0234(9) 0.0047(7) 0.0005(7) -0.0044(7)
C18 0.0165(8) 0.0171(9) 0.0258(10) 0.0008(7) -0.0005(7) -0.0044(7)
C19 0.0160(8) 0.0214(9) 0.0193(9) 0.0009(7) -0.0011(7) -0.0057(7)
C20 0.0394(13) 0.0296(12) 0.0261(11) 0.0111(9) 0.0043(9) -0.0105(10)
C21 0.0289(11) 0.0207(10) 0.0425(13) 0.0101(9) -0.0045(9) -0.0092(9)
C22 0.0153(8) 0.0229(9) 0.0177(8) 0.0050(7) 0.0013(6) -0.0074(7)
C23 0.0189(9) 0.0228(10) 0.0225(9) -0.0008(7) 0.0061(7) -0.0112(8)
C24 0.0154(8) 0.0365(11) 0.0152(8) 0.0008(8) 0.0012(7) -0.0136(8)
C25 0.0129(8) 0.0244(10) 0.0203(9) 0.0063(7) 0.0014(7) -0.0052(7)
C26 0.0153(8) 0.0218(9) 0.0167(8) -0.0007(7) 0.0014(6) -0.0065(7)
C27 0.0239(10) 0.0341(12) 0.0227(10) 0.0124(9) 0.0003(8) -0.0056(9)
C28 0.0332(12) 0.0294(12) 0.0426(13) -0.0080(10) 0.0146(10) -0.0192(10)
C29 0.0230(10) 0.0677(17) 0.0213(10) -0.0058(10) -0.0001(8) -0.0230(11)
C30 0.0179(10) 0.0321(12) 0.0353(12) 0.0141(9) 0.0026(8) -0.0008(8)
C31 0.0241(10) 0.0288(11) 0.0285(11) -0.0076(9) 0.0019(8) -0.0105(9)
C10 0.0193(9) 0.0194(9) 0.0218(9) 0.0038(7) 0.0002(7) -0.0071(7)
N1 0.0167(7) 0.0186(8) 0.0189(7) 0.0041(6) -0.0027(6) -0.0072(6)
N2 0.0171(7) 0.0180(8) 0.0195(8) 0.0024(6) -0.0010(6) -0.0079(6)
N3 0.0176(7) 0.0191(8) 0.0177(7) 0.0015(6) -0.0002(6) -0.0066(6)
N4 0.0229(8) 0.0267(9) 0.0186(8) -0.0011(7) 0.0026(6) -0.0087(7)
N5 0.0150(7) 0.0204(8) 0.0171(7) 0.0023(6) -0.0005(6) -0.0069(6)
N6 0.0260(9) 0.0205(8) 0.0263(9) 0.0073(7) -0.0016(7) -0.0083(7)
Ti 0.01335(15) 0.01710(16) 0.01505(15) 0.00199(11) -0.00008(11) -0.00641(12)

loop_
_atom_type_symbol
_atom_type_description
_atom_type_scat_dispersion_real
_atom_type_scat_dispersion_imag
_atom_type_scat_source
C C 0.0033 0.0016 'International Tables Vol C Tables 4.2.6.8 and 6.1.1.4'
H H 0.0000 0.0000 'International Tables Vol C Tables 4.2.6.8 and 6.1.1.4'
N N 0.0061 0.0033 'International Tables Vol C Tables 4.2.6.8 and 6.1.1.4'
Ti Ti 0.2776 0.4457 'International Tables Vol C Tables 4.2.6.8 and 6.1.1.4'

loop_
_geom_angle_atom_site_label_1
_geom_angle_atom_site_label_2
_geom_angle_atom_site_label_3
_geom_angle
N1 C1 N2 115.26(16)
N1 C1 C2 131.30(17)
N2 C1 C2 113.20(16)
C1 C2 C3 100.87(15)
C1 C2 H2A 111.6
C3 C2 H2A 111.6
C1 C2 H2B 111.6
C3 C2 H2B 111.6
H2A C2 H2B 109.4
C4 C3 C2 102.79(15)
C4 C3 H3A 111.2
C2 C3 H3A 111.2
C4 C3 H3B 111.2
C2 C3 H3B 111.2
H3A C3 H3B 109.1
N2 C4 C3 105.64(15)
N2 C4 H4A 110.6
C3 C4 H4A 110.6
N2 C4 H4B 110.6
C3 C4 H4B 110.6
H4A C4 H4B 108.7
N1 C5 C6 118.60(17)
N1 C5 C10 123.13(17)
C6 C5 C10 118.16(17)
C7 C6 C5 121.34(19)
C7 C6 H6 119.3
C5 C6 H6 119.3
C8 C7 C6 119.22(19)
C8 C7 C11 120.25(19)
C6 C7 C11 120.5(2)
C9 C8 C7 120.99(19)
C9 C8 H8 119.5
C7 C8 H8 119.5
C8 C9 C10 119.20(19)
C8 C9 C12 120.72(19)
C10 C9 C12 120.08(19)
C7 C11 H11A 109.5
C7 C11 H11B 109.5
H11A C11 H11B 109.5
C7 C11 H11C 109.5
H11A C11 H11C 109.5
H11B C11 H11C 109.5
C9 C12 H12A 109.5
C9 C12 H12B 109.5
H12A C12 H12B 109.5
C9 C12 H12C 109.5
H12A C12 H12C 109.5
H12B C12 H12C 109.5
N4 C13 H13A 109.5
N4 C13 H13B 109.5
H13A C13 H13B 109.5
N4 C13 H13C 109.5
H13A C13 H13C 109.5
H13B C13 H13C 109.5
N4 C14 H14A 109.5
N4 C14 H14B 109.5
H14A C14 H14B 109.5
N4 C14 H14C 109.5
H14A C14 H14C 109.5
H14B C14 H14C 109.5
N5 C15 C16 124.19(18)
N5 C15 H15 117.9
C16 C15 H15 117.9
C15 C16 C17 120.25(18)
C15 C16 H16 119.9
C17 C16 H16 119.9
N6 C17 C16 122.65(18)
N6 C17 C18 121.79(18)
C16 C17 C18 115.55(17)
C19 C18 C17 119.84(18)
C19 C18 H18 120.1
C17 C18 H18 120.1
N5 C19 C18 124.49(18)
N5 C19 H19 117.8
C18 C19 H19 117.8
N6 C20 H20A 109.5
N6 C20 H20B 109.5
H20A C20 H20B 109.5
N6 C20 H20C 109.5
H20A C20 H20C 109.5
H20B C20 H20C 109.5
N6 C21 H21A 109.5
N6 C21 H21B 109.5
H21A C21 H21B 109.5
N6 C21 H21C 109.5
H21A C21 H21C 109.5
H21B C21 H21C 109.5
C26 C22 C23 108.55(16)
C26 C22 C27 124.24(18)
C23 C22 C27 127.04(18)
C26 C22 Ti 74.98(10)
C23 C22 Ti 70.78(10)
C27 C22 Ti 123.96(13)
C22 C23 C24 107.63(17)
C22 C23 C28 127.00(19)
C24 C23 C28 124.95(19)
C22 C23 Ti 75.29(11)
C24 C23 Ti 72.65(11)
C28 C23 Ti 123.56(13)
C25 C24 C23 107.99(16)
C25 C24 C29 125.3(2)
C23 C24 C29 126.4(2)
C25 C24 Ti 76.04(11)
C23 C24 Ti 72.90(10)
C29 C24 Ti 122.22(13)
C24 C25 C26 108.30(17)
C24 C25 C30 124.35(18)
C26 C25 C30 126.77(19)
C24 C25 Ti 70.13(10)
C26 C25 Ti 74.43(10)
C30 C25 Ti 127.97(13)
C22 C26 C25 107.52(16)
C22 C26 C31 125.53(17)
C25 C26 C31 126.85(18)
C22 C26 Ti 71.80(10)
C25 C26 Ti 72.41(10)
C31 C26 Ti 124.19(13)
C22 C27 H27A 109.5
C22 C27 H27B 109.5
H27A C27 H27B 109.5
C22 C27 H27C 109.5
H27A C27 H27C 109.5
H27B C27 H27C 109.5
C23 C28 H28A 109.5
C23 C28 H28B 109.5
H28A C28 H28B 109.5
C23 C28 H28C 109.5
H28A C28 H28C 109.5
H28B C28 H28C 109.5
C24 C29 H29A 109.5
C24 C29 H29B 109.5
H29A C29 H29B 109.5
C24 C29 H29C 109.5
H29A C29 H29C 109.5
H29B C29 H29C 109.5
C25 C30 H30A 109.5
C25 C30 H30B 109.5
H30A C30 H30B 109.5
C25 C30 H30C 109.5
H30A C30 H30C 109.5
H30B C30 H30C 109.5
C26 C31 H31A 109.5
C26 C31 H31B 109.5
H31A C31 H31B 109.5
C26 C31 H31C 109.5
H31A C31 H31C 109.5
H31B C31 H31C 109.5
C9 C10 C5 121.07(19)
C9 C10 H10 119.5
C5 C10 H10 119.5
C1 N1 C5 123.35(16)
C1 N1 Ti 90.62(11)
C5 N1 Ti 140.95(13)
C1 N2 C4 108.82(15)
C1 N2 Ti 90.02(11)
C4 N2 Ti 148.50(12)
N4 N3 Ti 172.62(14)
N3 N4 C13 113.43(16)
N3 N4 C14 111.01(16)
C13 N4 C14 111.76(18)
C15 N5 C19 115.52(16)
C15 N5 Ti 120.10(13)
C19 N5 Ti 124.07(12)
C17 N6 C21 119.48(18)
C17 N6 C20 120.14(18)
C21 N6 C20 117.41(17)
N3 Ti N1 93.77(7)
N3 Ti N2 115.40(7)
N1 Ti N2 60.36(6)
N3 Ti N5 88.17(7)
N1 Ti N5 136.05(6)
N2 Ti N5 79.25(6)
N3 Ti C24 97.31(7)
N1 Ti C24 131.48(6)
N2 Ti C24 145.43(6)
N5 Ti C24 91.53(6)
N3 Ti C23 97.30(7)
N1 Ti C23 97.36(6)
N2 Ti C23 140.26(6)
N5 Ti C23 125.97(6)
C24 Ti C23 34.45(7)
N3 Ti C22 126.93(7)
N1 Ti C22 79.56(6)
N2 Ti C22 106.50(6)
N5 Ti C22 131.85(6)
C24 Ti C22 56.31(6)
C23 Ti C22 33.93(6)
N3 Ti C25 126.87(7)
N1 Ti C25 131.05(6)
N2 Ti C25 111.80(6)
N5 Ti C25 77.82(6)
C24 Ti C25 33.82(7)
C23 Ti C25 56.21(7)
C22 Ti C25 55.29(6)
N3 Ti C26 151.82(7)
N1 Ti C26 98.28(6)
N2 Ti C26 92.66(6)
N5 Ti C26 100.29(6)
C24 Ti C26 55.99(6)
C23 Ti C26 56.03(6)
C22 Ti C26 33.22(6)
C25 Ti C26 33.16(6)

loop_
_geom_bond_atom_site_label_1
_geom_bond_atom_site_label_2
_geom_bond_distance
C1 N1 1.321(2)
C1 N2 1.324(2)
C1 C2 1.514(3)
C2 C3 1.532(3)
C2 H2A 0.9900
C2 H2B 0.9900
C3 C4 1.531(3)
C3 H3A 0.9900
C3 H3B 0.9900
C4 N2 1.465(2)
C4 H4A 0.9900
C4 H4B 0.9900
C5 N1 1.396(2)
C5 C6 1.398(3)
C5 C10 1.402(3)
C6 C7 1.389(3)
C6 H6 0.9500
C7 C8 1.389(3)
C7 C11 1.506(3)
C8 C9 1.388(3)
C8 H8 0.9500
C9 C10 1.394(3)
C9 C12 1.511(3)
C11 H11A 0.9800
C11 H11B 0.9800
C11 H11C 0.9800
C12 H12A 0.9800
C12 H12B 0.9800
C12 H12C 0.9800
C13 N4 1.456(3)
C13 H13A 0.9800
C13 H13B 0.9800
C13 H13C 0.9800
C14 N4 1.458(3)
C14 H14A 0.9800
C14 H14B 0.9800
C14 H14C 0.9800
C15 N5 1.346(2)
C15 C16 1.378(3)
C15 H15 0.9500
C16 C17 1.402(3)
C16 H16 0.9500
C17 N6 1.361(2)
C17 C18 1.412(3)
C18 C19 1.374(3)
C18 H18 0.9500
C19 N5 1.347(2)
C19 H19 0.9500
C20 N6 1.453(3)
C20 H20A 0.9800
C20 H20B 0.9800
C20 H20C 0.9800
C21 N6 1.451(3)
C21 H21A 0.9800
C21 H21B 0.9800
C21 H21C 0.9800
C22 C26 1.414(3)
C22 C23 1.415(3)
C22 C27 1.501(3)
C22 Ti 2.4511(18)
C23 C24 1.416(3)
C23 C28 1.506(3)
C23 Ti 2.3929(18)
C24 C25 1.414(3)
C24 C29 1.497(3)
C24 Ti 2.3897(18)
C25 C26 1.415(3)
C25 C30 1.500(3)
C25 Ti 2.4658(18)
C26 C31 1.494(3)
C26 Ti 2.4920(18)
C27 H27A 0.9800
C27 H27B 0.9800
C27 H27C 0.9800
C28 H28A 0.9800
C28 H28B 0.9800
C28 H28C 0.9800
C29 H29A 0.9800
C29 H29B 0.9800
C29 H29C 0.9800
C30 H30A 0.9800
C30 H30B 0.9800
C30 H30C 0.9800
C31 H31A 0.9800
C31 H31B 0.9800
C31 H31C 0.9800
C10 H10 0.9500
N1 Ti 2.2156(15)
N2 Ti 2.2278(16)
N3 N4 1.368(2)
N3 Ti 1.7349(16)
N5 Ti 2.2436(16)

loop_
_geom_torsion_atom_site_label_1
_geom_torsion_atom_site_label_2
_geom_torsion_atom_site_label_3
_geom_torsion_atom_site_label_4
_geom_torsion
N1 C1 C2 C3 -154.4(2)
N2 C1 C2 C3 19.7(2)
C1 C2 C3 C4 -27.46(19)
C2 C3 C4 N2 27.8(2)
N1 C5 C6 C7 176.00(17)
C10 C5 C6 C7 -0.3(3)
C5 C6 C7 C8 1.2(3)
C5 C6 C7 C11 -177.67(18)
C6 C7 C8 C9 -0.9(3)
C11 C7 C8 C9 177.99(19)
C7 C8 C9 C10 -0.3(3)
C7 C8 C9 C12 -179.9(2)
N5 C15 C16 C17 -1.9(3)
C15 C16 C17 N6 -176.07(18)
C15 C16 C17 C18 4.0(3)
N6 C17 C18 C19 177.32(18)
C16 C17 C18 C19 -2.7(3)
C17 C18 C19 N5 -0.8(3)
C26 C22 C23 C24 0.0(2)
C27 C22 C23 C24 -175.45(18)
Ti C22 C23 C24 65.99(12)
C26 C22 C23 C28 172.80(18)
C27 C22 C23 C28 -2.6(3)
Ti C22 C23 C28 -121.2(2)
C26 C22 C23 Ti -66.01(13)
C27 C22 C23 Ti 118.56(19)
C22 C23 C24 C25 0.8(2)
C28 C23 C24 C25 -172.19(18)
Ti C23 C24 C25 68.58(13)
C22 C23 C24 C29 174.45(18)
C28 C23 C24 C29 1.4(3)
Ti C23 C24 C29 -117.79(19)
C22 C23 C24 Ti -67.76(13)
C28 C23 C24 Ti 119.23(19)
C23 C24 C25 C26 -1.3(2)
C29 C24 C25 C26 -175.02(18)
Ti C24 C25 C26 65.17(13)
C23 C24 C25 C30 170.47(17)
C29 C24 C25 C30 -3.2(3)
Ti C24 C25 C30 -123.06(18)
C23 C24 C25 Ti -66.47(13)
C29 C24 C25 Ti 119.81(19)
C23 C22 C26 C25 -0.8(2)
C27 C22 C26 C25 174.81(17)
Ti C22 C26 C25 -64.06(13)
C23 C22 C26 C31 -177.24(18)
C27 C22 C26 C31 -1.7(3)
Ti C22 C26 C31 119.48(19)
C23 C22 C26 Ti 63.28(13)
C27 C22 C26 Ti -121.13(18)
C24 C25 C26 C22 1.3(2)
C30 C25 C26 C22 -170.24(18)
Ti C25 C26 C22 63.66(12)
C24 C25 C26 C31 177.69(18)
C30 C25 C26 C31 6.2(3)
Ti C25 C26 C31 -119.93(19)
C24 C25 C26 Ti -62.38(13)
C30 C25 C26 Ti 126.10(19)
C8 C9 C10 C5 1.3(3)
C12 C9 C10 C5 -179.10(19)
N1 C5 C10 C9 -177.09(17)
C6 C5 C10 C9 -1.0(3)
N2 C1 N1 C5 -178.16(16)
C2 C1 N1 C5 -4.2(3)
N2 C1 N1 Ti -18.64(16)
C2 C1 N1 Ti 155.31(19)
C6 C5 N1 C1 143.77(18)
C10 C5 N1 C1 -40.1(3)
C6 C5 N1 Ti -2.5(3)
C10 C5 N1 Ti 173.61(14)
N1 C1 N2 C4 172.82(16)
C2 C1 N2 C4 -2.2(2)
N1 C1 N2 Ti 18.54(16)
C2 C1 N2 Ti -156.52(14)
C3 C4 N2 C1 -16.5(2)
C3 C4 N2 Ti 107.3(2)
Ti N3 N4 C13 145.6(10)
Ti N3 N4 C14 -87.6(11)
C16 C15 N5 C19 -1.7(3)
C16 C15 N5 Ti 172.12(14)
C18 C19 N5 C15 3.1(3)
C18 C19 N5 Ti -170.48(14)
C16 C17 N6 C21 163.29(18)
C18 C17 N6 C21 -16.8(3)
C16 C17 N6 C20 3.3(3)
C18 C17 N6 C20 -176.76(18)
N4 N3 Ti N1 119.8(11)
N4 N3 Ti N2 61.0(11)
N4 N3 Ti N5 -16.2(11)
N4 N3 Ti C24 -107.5(11)
N4 N3 Ti C23 -142.3(11)
N4 N3 Ti C22 -160.4(10)
N4 N3 Ti C25 -89.5(11)
N4 N3 Ti C26 -124.8(10)
C1 N1 Ti N3 -105.80(12)
C5 N1 Ti N3 46.6(2)
C1 N1 Ti N2 11.40(10)
C5 N1 Ti N2 163.8(2)
C1 N1 Ti N5 -14.52(15)
C5 N1 Ti N5 137.84(18)
C1 N1 Ti C24 151.00(11)
C5 N1 Ti C24 -56.6(2)
C1 N1 Ti C23 156.34(11)
C5 N1 Ti C23 -51.3(2)
C1 N1 Ti C22 127.32(12)
C5 N1 Ti C22 -80.3(2)
C1 N1 Ti C25 105.47(12)
C5 N1 Ti C25 -102.2(2)
C1 N1 Ti C26 99.74(11)
C5 N1 Ti C26 -107.9(2)
C1 N2 Ti N3 67.88(12)
C4 N2 Ti N3 -60.3(3)
C1 N2 Ti N1 -11.38(10)
C4 N2 Ti N1 -139.6(3)
C1 N2 Ti N5 150.63(11)
C4 N2 Ti N5 22.5(2)
C1 N2 Ti C24 -132.53(13)
C4 N2 Ti C24 99.3(3)
C1 N2 Ti C23 -74.39(14)
C4 N2 Ti C23 157.4(2)
C1 N2 Ti C22 -78.67(11)
C4 N2 Ti C22 153.1(2)
C1 N2 Ti C25 -137.26(11)
C4 N2 Ti C25 94.6(2)
C1 N2 Ti C26 -109.39(11)
C4 N2 Ti C26 122.4(2)
C15 N5 Ti N3 -15.30(14)
C19 N5 Ti N3 157.97(15)
C15 N5 Ti N1 -108.83(14)
C19 N5 Ti N1 64.44(17)
C15 N5 Ti N2 -131.58(14)
C19 N5 Ti N2 41.69(14)
C15 N5 Ti C24 81.97(14)
C19 N5 Ti C24 -104.76(15)
C15 N5 Ti C23 82.39(15)
C19 N5 Ti C23 -104.34(15)
C15 N5 Ti C22 125.82(14)
C19 N5 Ti C22 -60.91(17)
C15 N5 Ti C25 113.10(14)
C19 N5 Ti C25 -73.63(15)
C15 N5 Ti C26 137.65(13)
C19 N5 Ti C26 -49.08(15)
C25 C24 Ti N3 153.57(11)
C23 C24 Ti N3 -92.26(12)
C29 C24 Ti N3 30.4(2)
C25 C24 Ti N1 -104.78(12)
C23 C24 Ti N1 9.38(15)
C29 C24 Ti N1 132.06(18)
C25 C24 Ti N2 -7.91(17)
C23 C24 Ti N2 106.26(14)
C29 C24 Ti N2 -131.07(18)
C25 C24 Ti N5 65.22(11)
C23 C24 Ti N5 179.39(11)
C29 C24 Ti N5 -57.94(19)
C25 C24 Ti C23 -114.17(16)
C29 C24 Ti C23 122.7(2)
C25 C24 Ti C22 -76.44(11)
C23 C24 Ti C22 37.73(11)
C29 C24 Ti C22 160.4(2)
C23 C24 Ti C25 114.17(16)
C29 C24 Ti C25 -123.2(2)
C25 C24 Ti C26 -36.17(10)
C23 C24 Ti C26 78.00(12)
C29 C24 Ti C26 -159.3(2)
C22 C23 Ti N3 -153.50(12)
C24 C23 Ti N3 92.29(12)
C28 C23 Ti N3 -28.57(19)
C22 C23 Ti N1 -58.72(12)
C24 C23 Ti N1 -172.92(11)
C28 C23 Ti N1 66.21(18)
C22 C23 Ti N2 -7.37(16)
C24 C23 Ti N2 -121.58(12)
C28 C23 Ti N2 117.56(18)
C22 C23 Ti N5 113.45(11)
C24 C23 Ti N5 -0.75(14)
C28 C23 Ti N5 -121.62(17)
C22 C23 Ti C24 114.21(16)
C28 C23 Ti C24 -120.9(2)
C24 C23 Ti C22 -114.21(16)
C28 C23 Ti C22 124.9(2)
C22 C23 Ti C25 76.54(12)
C24 C23 Ti C25 -37.67(11)
C28 C23 Ti C25 -158.5(2)
C22 C23 Ti C26 36.33(10)
C24 C23 Ti C26 -77.87(12)
C28 C23 Ti C26 161.3(2)
C26 C22 Ti N3 149.88(11)
C23 C22 Ti N3 33.62(14)
C27 C22 Ti N3 -88.67(18)
C26 C22 Ti N1 -123.26(11)
C23 C22 Ti N1 120.48(12)
C27 C22 Ti N1 -1.82(16)
C26 C22 Ti N2 -68.65(11)
C23 C22 Ti N2 175.09(11)
C27 C22 Ti N2 52.80(18)
C26 C22 Ti N5 21.59(14)
C23 C22 Ti N5 -94.67(13)
C27 C22 Ti N5 143.04(15)
C26 C22 Ti C24 77.94(12)
C23 C22 Ti C24 -38.32(11)
C27 C22 Ti C24 -160.6(2)
C26 C22 Ti C23 116.26(16)
C27 C22 Ti C23 -122.3(2)
C26 C22 Ti C25 36.77(10)
C23 C22 Ti C25 -79.49(12)
C27 C22 Ti C25 158.2(2)
C23 C22 Ti C26 -116.26(16)
C27 C22 Ti C26 121.4(2)
C24 C25 Ti N3 -33.49(14)
C26 C25 Ti N3 -150.06(11)
C30 C25 Ti N3 85.1(2)
C24 C25 Ti N1 106.16(12)
C26 C25 Ti N1 -10.40(15)
C30 C25 Ti N1 -135.22(17)
C24 C25 Ti N2 175.18(10)
C26 C25 Ti N2 58.61(12)
C30 C25 Ti N2 -66.20(19)
C24 C25 Ti N5 -111.79(11)
C26 C25 Ti N5 131.64(12)
C30 C25 Ti N5 6.83(18)
C26 C25 Ti C24 -116.56(16)
C30 C25 Ti C24 118.6(2)
C24 C25 Ti C23 38.39(11)
C26 C25 Ti C23 -78.18(12)
C30 C25 Ti C23 157.0(2)
C24 C25 Ti C22 79.72(12)
C26 C25 Ti C22 -36.84(11)
C30 C25 Ti C22 -161.7(2)
C24 C25 Ti C26 116.56(16)
C30 C25 Ti C26 -124.8(2)
C22 C26 Ti N3 -58.16(19)
C25 C26 Ti N3 57.73(19)
C31 C26 Ti N3 -179.23(16)
C22 C26 Ti N1 56.20(11)
C25 C26 Ti N1 172.09(11)
C31 C26 Ti N1 -64.88(17)
C22 C26 Ti N2 116.62(11)
C25 C26 Ti N2 -127.49(11)
C31 C26 Ti N2 -4.45(16)
C22 C26 Ti N5 -163.82(11)
C25 C26 Ti N5 -47.94(12)
C31 C26 Ti N5 75.10(16)
C22 C26 Ti C24 -78.98(12)
C25 C26 Ti C24 36.91(11)
C31 C26 Ti C24 159.95(19)
C22 C26 Ti C23 -37.13(11)
C25 C26 Ti C23 78.76(12)
C31 C26 Ti C23 -158.21(19)
C25 C26 Ti C22 115.89(16)
C31 C26 Ti C22 -121.1(2)
C22 C26 Ti C25 -115.89(16)
C31 C26 Ti C25 123.0(2)
